data_1519657
loop_
_publ_author_name
'Hu, Jiang-Lin'
'Wang, Lijia'
'Xu, Hao'
'Xie, Zuowei'
'Tang, Yong'

_publ_section_title
;
 Highly diastereoselective and enantioselective formal [4 + 3]
 cycloaddition of donor-acceptor cyclobutanes with nitrones.
;
_journal_issue 11
_journal_name_full 'Organic letters'
_journal_page_first 2680
_journal_page_last 2683
_journal_paper_doi 10.1021/acs.orglett.5b01077
_journal_volume 17
_journal_year 2015
_chemical_formula_sum 'C24 H28 Cl N O7'
_chemical_formula_weight 477.92
_chemical_name_systematic
; 
 ? 
;
_space_group_IT_number 14
_symmetry_cell_setting monoclinic
_symmetry_space_group_name_Hall '-P 2yn'
_symmetry_space_group_name_H-M 'P 1 21/n 1'
_atom_sites_solution_hydrogens geom
_atom_sites_solution_primary direct
_atom_sites_solution_secondary difmap
_audit_creation_method SHELXL-97
_cell_angle_alpha 90.00
_cell_angle_beta 91.778(2)
_cell_angle_gamma 90.00
_cell_formula_units_Z 4
_cell_length_a 10.5446(12)
_cell_length_b 9.5462(10)
_cell_length_c 24.575(3)
_cell_measurement_reflns_used 3549
_cell_measurement_temperature 293(2)
_cell_measurement_theta_max 51.445
_cell_measurement_theta_min 4.578
_cell_volume 2472.5(5)
_computing_cell_refinement 'Bruker SMART'
_computing_data_collection 'Bruker SMART'
_computing_data_reduction 'Bruker SHELXTL'
_computing_molecular_graphics 'Bruker SHELXTL'
_computing_publication_material 'Bruker SHELXTL'
_computing_structure_refinement 'SHELXL-97 (Sheldrick, 1997)'
_computing_structure_solution 'SHELXS-97 (Sheldrick, 1990)'
_diffrn_ambient_temperature 293(2)
_diffrn_measured_fraction_theta_full 0.999
_diffrn_measured_fraction_theta_max 0.999
_diffrn_measurement_device_type 'CCD area detector'
_diffrn_measurement_method 'phi and omega scans'
_diffrn_radiation_monochromator graphite
_diffrn_radiation_source 'fine-focus sealed tube'
_diffrn_radiation_type MoK\a
_diffrn_radiation_wavelength 0.71073
_diffrn_reflns_av_R_equivalents 0.0633
_diffrn_reflns_av_sigmaI/netI 0.0686
_diffrn_reflns_limit_h_max 13
_diffrn_reflns_limit_h_min -12
_diffrn_reflns_limit_k_max 8
_diffrn_reflns_limit_k_min -11
_diffrn_reflns_limit_l_max 30
_diffrn_reflns_limit_l_min -30
_diffrn_reflns_number 14275
_diffrn_reflns_theta_full 26.00
_diffrn_reflns_theta_max 26.00
_diffrn_reflns_theta_min 1.66
_exptl_absorpt_coefficient_mu 0.197
_exptl_absorpt_correction_T_max 1.00000
_exptl_absorpt_correction_T_min 0.25796
_exptl_absorpt_correction_type empirical
_exptl_absorpt_process_details sadabs
_exptl_crystal_colour colorless
_exptl_crystal_density_diffrn 1.284
_exptl_crystal_density_method 'not measured'
_exptl_crystal_description prismatic
_exptl_crystal_F_000 1008
_exptl_crystal_size_max 0.211
_exptl_crystal_size_mid 0.175
_exptl_crystal_size_min 0.123
_refine_diff_density_max 0.262
_refine_diff_density_min -0.245
_refine_diff_density_rms 0.063
_refine_ls_extinction_method none
_refine_ls_goodness_of_fit_ref 1.030
_refine_ls_hydrogen_treatment constr
_refine_ls_matrix_type full
_refine_ls_number_parameters 321
_refine_ls_number_reflns 4859
_refine_ls_number_restraints 30
_refine_ls_restrained_S_all 1.032
_refine_ls_R_factor_all 0.0743
_refine_ls_R_factor_gt 0.0556
_refine_ls_shift/su_max 0.000
_refine_ls_shift/su_mean 0.000
_refine_ls_structure_factor_coef Fsqd
_refine_ls_weighting_details 'calc w=1/[\s^2^(Fo^2^)+(0.0693P)^2^+0.4116P] where P=(Fo^2^+2Fc^2^)/3'
_refine_ls_weighting_scheme calc
_refine_ls_wR_factor_gt 0.1354
_refine_ls_wR_factor_ref 0.1496
_reflns_number_gt 3621
_reflns_number_total 4859
_reflns_threshold_expression >2sigma(I)
_cod_data_source_file ol5b01077_si_003.cif
_cod_data_source_block cd21413
_cod_depositor_comments
;
The following automatic conversions were performed:

'_symmetry_cell_setting' value 'Monoclinic' changed to 'monoclinic'
according to
/usr/data/users/saulius/crontab/automatic-downloads/rss-feeds/ACS/lib/dictionaries/cif_core.dic
dictionary named 'cif_core.dic' version 2.4.2 from 2011-04-26.

Automatic conversion script
Id: cif_fix_values 3271 2015-04-21 07:52:19Z andrius 

 Adding full bibliography for 1519657--1519658.cif.
;
_cod_original_cell_volume 2472.6(5)
_cod_original_sg_symbol_H-M P2(1)/n
_cod_database_code 1519657

loop_
_symmetry_equiv_pos_as_xyz
'x, y, z'
'-x+1/2, y+1/2, -z+1/2'
'-x, -y, -z'
'x-1/2, -y-1/2, z-1/2'

loop_
_atom_site_label
_atom_site_type_symbol
_atom_site_fract_x
_atom_site_fract_y
_atom_site_fract_z
_atom_site_U_iso_or_equiv
_atom_site_adp_type
_atom_site_occupancy
_atom_site_symmetry_multiplicity
_atom_site_calc_flag
_atom_site_refinement_flags
_atom_site_disorder_assembly
_atom_site_disorder_group
Cl1 Cl 0.42033(7) 0.64598(8) 0.15142(2) 0.0747(2) Uani 1 1 d . . .
N1 N 0.47082(16) 0.92025(16) 0.40793(6) 0.0440(4) Uani 1 1 d . . .
O1 O 0.56252(14) 0.80951(14) 0.41045(6) 0.0515(4) Uani 1 1 d . . .
O2 O 0.66046(17) 0.65188(18) 0.46390(8) 0.0768(5) Uani 1 1 d . . .
O3 O 0.66238(18) 1.39677(18) 0.30711(9) 0.0838(6) Uani 1 1 d . . .
O4 O 0.20859(17) 0.97641(16) 0.46016(6) 0.0658(5) Uani 1 1 d . . .
O5 O 0.14757(17) 0.76793(17) 0.49016(7) 0.0705(5) Uani 1 1 d . . .
O6 O 0.1838(2) 0.56288(18) 0.37354(8) 0.0787(6) Uani 1 1 d . . .
O7 O 0.10354(15) 0.77624(18) 0.35886(7) 0.0655(4) Uani 1 1 d . . .
C1 C 0.5804(3) 0.7662(2) 0.46641(10) 0.0630(6) Uani 1 1 d . A .
H1 H 0.6198 0.8413 0.4882 0.076 Uiso 1 1 calc R . .
C2 C 0.4580(3) 0.7206(2) 0.49041(9) 0.0631(6) Uani 1 1 d . . .
H2A H 0.4179 0.8011 0.5068 0.076 Uiso 1 1 calc R A .
H2B H 0.4762 0.6530 0.5190 0.076 Uiso 1 1 calc R . .
C3 C 0.3659(2) 0.6557(2) 0.44891(8) 0.0513(5) Uani 1 1 d . A .
H3A H 0.3102 0.5922 0.4676 0.062 Uiso 1 1 calc R . .
H3B H 0.4136 0.6009 0.4234 0.062 Uiso 1 1 calc R . .
C4 C 0.28422(19) 0.76328(19) 0.41683(7) 0.0428(5) Uani 1 1 d . . .
C5 C 0.35668(18) 0.86475(19) 0.37903(7) 0.0394(4) Uani 1 1 d . A .
H5 H 0.3004 0.9455 0.3734 0.047 Uiso 1 1 calc R . .
C6 C 0.37969(18) 0.80717(19) 0.32250(7) 0.0384(4) Uani 1 1 d . . .
C7 C 0.3267(2) 0.8787(2) 0.27816(8) 0.0485(5) Uani 1 1 d . A .
H7 H 0.2815 0.9606 0.2840 0.058 Uiso 1 1 calc R . .
C8 C 0.3395(2) 0.8312(2) 0.22557(8) 0.0548(5) Uani 1 1 d . . .
H8 H 0.3035 0.8804 0.1963 0.066 Uiso 1 1 calc R A .
C9 C 0.4065(2) 0.7098(2) 0.21741(8) 0.0500(5) Uani 1 1 d . A .
C10 C 0.4615(2) 0.6380(2) 0.25999(8) 0.0513(5) Uani 1 1 d . . .
H10 H 0.5074 0.5568 0.2537 0.062 Uiso 1 1 calc R A .
C11 C 0.4485(2) 0.6867(2) 0.31241(8) 0.0468(5) Uani 1 1 d . A .
H11 H 0.4864 0.6380 0.3414 0.056 Uiso 1 1 calc R . .
C12 C 0.52501(19) 1.03866(19) 0.38116(8) 0.0426(4) Uani 1 1 d . . .
C13 C 0.4530(2) 1.1598(2) 0.37620(9) 0.0507(5) Uani 1 1 d . . .
H13 H 0.3717 1.1622 0.3897 0.061 Uiso 1 1 calc R . .
C14 C 0.5015(2) 1.2765(2) 0.35134(10) 0.0583(6) Uani 1 1 d . . .
H14 H 0.4521 1.3569 0.3478 0.070 Uiso 1 1 calc R . .
C15 C 0.6227(2) 1.2755(2) 0.33151(10) 0.0581(6) Uani 1 1 d . . .
C16 C 0.6950(2) 1.1569(2) 0.33726(11) 0.0659(6) Uani 1 1 d . . .
H16 H 0.7773 1.1555 0.3247 0.079 Uiso 1 1 calc R . .
C17 C 0.6455(2) 1.0389(2) 0.36183(10) 0.0590(6) Uani 1 1 d . . .
H17 H 0.6951 0.9586 0.3653 0.071 Uiso 1 1 calc R . .
C18 C 0.7864(3) 1.4007(4) 0.28723(17) 0.1064(12) Uani 1 1 d . . .
H18A H 0.8468 1.3922 0.3171 0.160 Uiso 1 1 calc R . .
H18B H 0.7993 1.4880 0.2688 0.160 Uiso 1 1 calc R . .
H18C H 0.7974 1.3246 0.2623 0.160 Uiso 1 1 calc R . .
C19 C 0.7828(12) 0.6991(14) 0.4583(5) 0.092(3) Uani 0.50 1 d PU A 1
H19A H 0.8035 0.7662 0.4869 0.111 Uiso 0.50 1 calc PR A 1
H19B H 0.7897 0.7460 0.4236 0.111 Uiso 0.50 1 calc PR A 1
C20 C 0.8719(12) 0.5830(12) 0.4616(6) 0.107(3) Uani 0.50 1 d PU A 1
H20A H 0.8905 0.5608 0.4991 0.160 Uiso 0.50 1 calc PR A 1
H20B H 0.9488 0.6088 0.4442 0.160 Uiso 0.50 1 calc PR A 1
H20C H 0.8352 0.5028 0.4436 0.160 Uiso 0.50 1 calc PR A 1
C19' C 0.7884(13) 0.6640(14) 0.4347(5) 0.099(3) Uani 0.50 1 d PU A 2
H19C H 0.7727 0.6881 0.3967 0.119 Uiso 0.50 1 calc PR A 2
H19D H 0.8397 0.7375 0.4514 0.119 Uiso 0.50 1 calc PR A 2
C20' C 0.8545(12) 0.5339(12) 0.4384(6) 0.108(3) Uani 0.50 1 d PU A 2
H20D H 0.8565 0.5019 0.4754 0.162 Uiso 0.50 1 calc PR A 2
H20E H 0.9397 0.5463 0.4266 0.162 Uiso 0.50 1 calc PR A 2
H20F H 0.8119 0.4657 0.4156 0.162 Uiso 0.50 1 calc PR A 2
C21 C 0.2109(2) 0.8520(2) 0.45747(8) 0.0487(5) Uani 1 1 d . A .
C22 C 0.0798(3) 0.8332(3) 0.53345(12) 0.0947(10) Uani 1 1 d . . .
H22A H 0.1358 0.8951 0.5535 0.142 Uiso 1 1 calc R . .
H22B H 0.0489 0.7624 0.5574 0.142 Uiso 1 1 calc R . .
H22C H 0.0095 0.8857 0.5183 0.142 Uiso 1 1 calc R . .
C23 C 0.1857(2) 0.6861(2) 0.38145(8) 0.0523(5) Uani 1 1 d . A .
C24 C 0.0161(3) 0.7216(4) 0.31780(13) 0.0993(10) Uani 1 1 d . . .
H24A H 0.0611 0.7003 0.2855 0.149 Uiso 1 1 calc R . .
H24B H -0.0482 0.7903 0.3095 0.149 Uiso 1 1 calc R . .
H24C H -0.0229 0.6380 0.3311 0.149 Uiso 1 1 calc R . .

loop_
_atom_site_aniso_label
_atom_site_aniso_U_11
_atom_site_aniso_U_22
_atom_site_aniso_U_33
_atom_site_aniso_U_23
_atom_site_aniso_U_13
_atom_site_aniso_U_12
Cl1 0.0870(5) 0.0985(5) 0.0395(3) -0.0141(3) 0.0173(3) -0.0165(4)
N1 0.0525(10) 0.0347(8) 0.0445(9) 0.0042(7) -0.0057(7) 0.0036(7)
O1 0.0589(9) 0.0410(7) 0.0540(8) 0.0071(6) -0.0096(7) 0.0055(6)
O2 0.0635(11) 0.0621(10) 0.1039(14) 0.0373(9) -0.0133(9) 0.0047(8)
O3 0.0701(12) 0.0589(10) 0.1226(16) 0.0382(10) 0.0044(11) -0.0080(8)
O4 0.0886(12) 0.0476(9) 0.0621(10) -0.0089(7) 0.0185(9) 0.0070(8)
O5 0.0945(13) 0.0612(10) 0.0579(10) 0.0057(8) 0.0385(9) 0.0101(9)
O6 0.1083(15) 0.0516(10) 0.0759(12) -0.0138(8) 0.0013(10) -0.0206(9)
O7 0.0585(10) 0.0709(11) 0.0664(10) 0.0009(8) -0.0080(8) -0.0113(8)
C1 0.0803(17) 0.0478(12) 0.0590(14) 0.0106(10) -0.0270(12) -0.0007(11)
C2 0.0894(18) 0.0578(14) 0.0415(12) 0.0099(10) -0.0068(11) 0.0126(12)
C3 0.0715(14) 0.0396(11) 0.0433(11) 0.0070(8) 0.0125(10) 0.0025(9)
C4 0.0558(12) 0.0384(10) 0.0346(9) -0.0006(7) 0.0075(8) -0.0013(8)
C5 0.0482(11) 0.0346(9) 0.0355(9) 0.0017(7) 0.0003(8) 0.0026(8)
C6 0.0427(10) 0.0375(9) 0.0350(9) 0.0037(7) 0.0029(8) -0.0028(8)
C7 0.0577(13) 0.0464(11) 0.0415(11) 0.0043(8) 0.0015(9) 0.0071(9)
C8 0.0657(14) 0.0606(13) 0.0376(11) 0.0102(9) -0.0029(10) -0.0012(11)
C9 0.0535(12) 0.0616(13) 0.0355(10) -0.0040(9) 0.0118(9) -0.0149(10)
C10 0.0622(14) 0.0468(12) 0.0454(11) -0.0017(9) 0.0122(10) 0.0037(9)
C11 0.0583(12) 0.0430(11) 0.0392(10) 0.0052(8) 0.0034(9) 0.0062(9)
C12 0.0496(12) 0.0378(10) 0.0399(10) -0.0009(8) -0.0062(8) -0.0020(8)
C13 0.0526(12) 0.0418(11) 0.0577(12) 0.0012(9) 0.0040(10) -0.0002(9)
C14 0.0605(14) 0.0381(11) 0.0759(15) 0.0079(10) -0.0048(12) 0.0044(10)
C15 0.0575(14) 0.0479(12) 0.0683(14) 0.0134(11) -0.0072(11) -0.0077(10)
C16 0.0504(13) 0.0585(14) 0.0891(18) 0.0161(12) 0.0081(12) 0.0000(11)
C17 0.0546(14) 0.0424(12) 0.0799(16) 0.0088(11) -0.0009(11) 0.0052(9)
C18 0.081(2) 0.093(2) 0.146(3) 0.050(2) 0.016(2) -0.0212(17)
C19 0.055(3) 0.078(6) 0.143(9) 0.027(5) 0.002(5) 0.006(3)
C20 0.070(4) 0.096(7) 0.155(9) 0.039(5) 0.004(5) -0.003(4)
C19' 0.062(3) 0.090(6) 0.145(9) 0.048(5) 0.005(5) 0.004(4)
C20' 0.075(5) 0.104(7) 0.146(9) 0.043(6) 0.020(5) 0.006(5)
C21 0.0605(13) 0.0486(12) 0.0374(10) -0.0006(9) 0.0058(9) 0.0032(9)
C22 0.124(3) 0.097(2) 0.0655(17) 0.0059(15) 0.0538(18) 0.0273(19)
C23 0.0668(14) 0.0505(13) 0.0403(11) -0.0013(9) 0.0131(10) -0.0121(10)
C24 0.084(2) 0.123(3) 0.089(2) 0.0035(19) -0.0260(17) -0.0349(19)

loop_
_atom_type_symbol
_atom_type_description
_atom_type_scat_dispersion_real
_atom_type_scat_dispersion_imag
_atom_type_scat_source
C C 0.0033 0.0016 'International Tables Vol C Tables 4.2.6.8 and 6.1.1.4'
H H 0.0000 0.0000 'International Tables Vol C Tables 4.2.6.8 and 6.1.1.4'
N N 0.0061 0.0033 'International Tables Vol C Tables 4.2.6.8 and 6.1.1.4'
O O 0.0106 0.0060 'International Tables Vol C Tables 4.2.6.8 and 6.1.1.4'
Cl Cl 0.1484 0.1585 'International Tables Vol C Tables 4.2.6.8 and 6.1.1.4'

loop_
_geom_angle_atom_site_label_1
_geom_angle_atom_site_label_2
_geom_angle_atom_site_label_3
_geom_angle
O1 N1 C12 108.86(15)
O1 N1 C5 107.16(13)
C12 N1 C5 113.09(15)
N1 O1 C1 108.72(15)
C19 O2 C1 108.8(6)
C19 O2 C19' 25.8(7)
C1 O2 C19' 120.2(5)
C15 O3 C18 118.1(2)
C21 O5 C22 117.05(19)
C23 O7 C24 116.9(2)
O2 C1 O1 104.2(2)
O2 C1 C2 108.83(19)
O1 C1 C2 111.67(18)
O2 C1 H1 110.6
O1 C1 H1 110.6
C2 C1 H1 110.6
C1 C2 C3 113.22(18)
C1 C2 H2A 108.9
C3 C2 H2A 108.9
C1 C2 H2B 108.9
C3 C2 H2B 108.9
H2A C2 H2B 107.7
C2 C3 C4 114.06(17)
C2 C3 H3A 108.7
C4 C3 H3A 108.7
C2 C3 H3B 108.7
C4 C3 H3B 108.7
H3A C3 H3B 107.6
C23 C4 C21 106.86(17)
C23 C4 C3 109.26(17)
C21 C4 C3 108.60(16)
C23 C4 C5 107.37(15)
C21 C4 C5 108.11(15)
C3 C4 C5 116.25(17)
N1 C5 C6 114.73(15)
N1 C5 C4 110.10(15)
C6 C5 C4 114.52(15)
N1 C5 H5 105.5
C6 C5 H5 105.5
C4 C5 H5 105.5
C11 C6 C7 117.86(17)
C11 C6 C5 124.24(17)
C7 C6 C5 117.90(17)
C8 C7 C6 121.71(19)
C8 C7 H7 119.1
C6 C7 H7 119.1
C9 C8 C7 118.58(19)
C9 C8 H8 120.7
C7 C8 H8 120.7
C10 C9 C8 121.27(18)
C10 C9 Cl1 119.48(17)
C8 C9 Cl1 119.25(17)
C9 C10 C11 119.6(2)
C9 C10 H10 120.2
C11 C10 H10 120.2
C10 C11 C6 120.93(18)
C10 C11 H11 119.5
C6 C11 H11 119.5
C17 C12 C13 118.62(18)
C17 C12 N1 123.15(18)
C13 C12 N1 118.20(18)
C14 C13 C12 120.3(2)
C14 C13 H13 119.9
C12 C13 H13 119.9
C13 C14 C15 120.7(2)
C13 C14 H14 119.6
C15 C14 H14 119.6
C16 C15 O3 124.4(2)
C16 C15 C14 119.2(2)
O3 C15 C14 116.4(2)
C15 C16 C17 120.0(2)
C15 C16 H16 120.0
C17 C16 H16 120.0
C12 C17 C16 121.2(2)
C12 C17 H17 119.4
C16 C17 H17 119.4
O3 C18 H18A 109.5
O3 C18 H18B 109.5
H18A C18 H18B 109.5
O3 C18 H18C 109.5
H18A C18 H18C 109.5
H18B C18 H18C 109.5
O2 C19 C20 110.5(9)
O2 C19 H19A 109.5
C20 C19 H19A 109.5
O2 C19 H19B 109.5
C20 C19 H19B 109.5
H19A C19 H19B 108.1
C20' C19' O2 109.6(8)
C20' C19' H19C 109.7
O2 C19' H19C 109.7
C20' C19' H19D 109.7
O2 C19' H19D 109.7
H19C C19' H19D 108.2
C19' C20' H20D 109.5
C19' C20' H20E 109.5
H20D C20' H20E 109.5
C19' C20' H20F 109.5
H20D C20' H20F 109.5
H20E C20' H20F 109.5
O4 C21 O5 123.85(19)
O4 C21 C4 126.72(18)
O5 C21 C4 109.43(17)
O5 C22 H22A 109.5
O5 C22 H22B 109.5
H22A C22 H22B 109.5
O5 C22 H22C 109.5
H22A C22 H22C 109.5
H22B C22 H22C 109.5
O6 C23 O7 124.2(2)
O6 C23 C4 125.3(2)
O7 C23 C4 110.41(18)
O7 C24 H24A 109.5
O7 C24 H24B 109.5
H24A C24 H24B 109.5
O7 C24 H24C 109.5
H24A C24 H24C 109.5
H24B C24 H24C 109.5

loop_
_geom_bond_atom_site_label_1
_geom_bond_atom_site_label_2
_geom_bond_distance
Cl1 C9 1.743(2)
N1 O1 1.433(2)
N1 C12 1.435(2)
N1 C5 1.477(3)
O1 C1 1.443(3)
O2 C19 1.378(13)
O2 C1 1.382(3)
O2 C19' 1.552(13)
O3 C15 1.375(3)
O3 C18 1.410(4)
O4 C21 1.190(2)
O5 C21 1.330(2)
O5 C22 1.442(3)
O6 C23 1.192(3)
O7 C23 1.331(3)
O7 C24 1.443(3)
C1 C2 1.500(3)
C1 H1 0.9800
C2 C3 1.518(3)
C2 H2A 0.9700
C2 H2B 0.9700
C3 C4 1.541(3)
C3 H3A 0.9700
C3 H3B 0.9700
C4 C23 1.524(3)
C4 C21 1.536(3)
C4 C5 1.558(3)
C5 C6 1.520(2)
C5 H5 0.9800
C6 C11 1.386(3)
C6 C7 1.388(3)
C7 C8 1.380(3)
C7 H7 0.9300
C8 C9 1.376(3)
C8 H8 0.9300
C9 C10 1.365(3)
C10 C11 1.380(3)
C10 H10 0.9300
C11 H11 0.9300
C12 C17 1.371(3)
C12 C13 1.387(3)
C13 C14 1.377(3)
C13 H13 0.9300
C14 C15 1.382(3)
C14 H14 0.9300
C15 C16 1.370(3)
C16 C17 1.387(3)
C16 H16 0.9300
C17 H17 0.9300
C18 H18A 0.9600
C18 H18B 0.9600
C18 H18C 0.9600
C19 C20 1.453(14)
C19 H19A 0.9700
C19 H19B 0.9700
C20 H20A 0.9600
C20 H20B 0.9600
C20 H20C 0.9600
C19' C20' 1.426(14)
C19' H19C 0.9700
C19' H19D 0.9700
C20' H20D 0.9600
C20' H20E 0.9600
C20' H20F 0.9600
C22 H22A 0.9600
C22 H22B 0.9600
C22 H22C 0.9600
C24 H24A 0.9600
C24 H24B 0.9600
C24 H24C 0.9600

loop_
_geom_torsion_atom_site_label_1
_geom_torsion_atom_site_label_2
_geom_torsion_atom_site_label_3
_geom_torsion_atom_site_label_4
_geom_torsion
C12 N1 O1 C1 125.21(17)
C5 N1 O1 C1 -112.16(17)
C19 O2 C1 O1 79.2(6)
C19' O2 C1 O1 53.7(6)
C19 O2 C1 C2 -161.5(6)
C19' O2 C1 C2 172.9(6)
N1 O1 C1 O2 174.64(16)
N1 O1 C1 C2 57.3(2)
O2 C1 C2 C3 -83.4(2)
O1 C1 C2 C3 31.1(3)
C1 C2 C3 C4 -84.5(2)
C2 C3 C4 C23 -173.51(17)
C2 C3 C4 C21 -57.3(2)
C2 C3 C4 C5 64.8(2)
O1 N1 C5 C6 -56.64(18)
C12 N1 C5 C6 63.3(2)
O1 N1 C5 C4 74.28(17)
C12 N1 C5 C4 -165.76(15)
C23 C4 C5 N1 -167.88(16)
C21 C4 C5 N1 77.16(19)
C3 C4 C5 N1 -45.2(2)
C23 C4 C5 C6 -36.8(2)
C21 C4 C5 C6 -151.80(17)
C3 C4 C5 C6 85.8(2)
N1 C5 C6 C11 68.5(2)
C4 C5 C6 C11 -60.2(3)
N1 C5 C6 C7 -112.5(2)
C4 C5 C6 C7 118.7(2)
C11 C6 C7 C8 1.1(3)
C5 C6 C7 C8 -177.90(19)
C6 C7 C8 C9 0.1(3)
C7 C8 C9 C10 -1.1(3)
C7 C8 C9 Cl1 178.46(17)
C8 C9 C10 C11 0.9(3)
Cl1 C9 C10 C11 -178.68(16)
C9 C10 C11 C6 0.4(3)
C7 C6 C11 C10 -1.4(3)
C5 C6 C11 C10 177.61(19)
O1 N1 C12 C17 0.2(3)
C5 N1 C12 C17 -118.7(2)
O1 N1 C12 C13 -177.70(16)
C5 N1 C12 C13 63.3(2)
C17 C12 C13 C14 1.3(3)
N1 C12 C13 C14 179.34(19)
C12 C13 C14 C15 -0.7(4)
C18 O3 C15 C16 -0.9(4)
C18 O3 C15 C14 178.9(3)
C13 C14 C15 C16 -0.5(4)
C13 C14 C15 O3 179.7(2)
O3 C15 C16 C17 -179.0(2)
C14 C15 C16 C17 1.2(4)
C13 C12 C17 C16 -0.6(3)
N1 C12 C17 C16 -178.6(2)
C15 C16 C17 C12 -0.6(4)
C1 O2 C19 C20 173.7(7)
C19' O2 C19 C20 -65(2)
C19 O2 C19' C20' 109(3)
C1 O2 C19' C20' 179.0(7)
C22 O5 C21 O4 -4.4(4)
C22 O5 C21 C4 176.0(2)
C23 C4 C21 O4 -115.2(2)
C3 C4 C21 O4 127.1(2)
C5 C4 C21 O4 0.1(3)
C23 C4 C21 O5 64.4(2)
C3 C4 C21 O5 -53.3(2)
C5 C4 C21 O5 179.70(17)
C24 O7 C23 O6 -7.1(3)
C24 O7 C23 C4 170.9(2)
C21 C4 C23 O6 -127.5(2)
C3 C4 C23 O6 -10.2(3)
C5 C4 C23 O6 116.7(2)
C21 C4 C23 O7 54.5(2)
C3 C4 C23 O7 171.83(16)
C5 C4 C23 O7 -61.3(2)
